data_4344665
loop_
_publ_author_name
'M\"akel\"a, Toni'
'Minkkinen, Miia-Elina'
'Rissanen, Kari'

_publ_section_title
;
 Ion Pair Binding in the Solid-State with Ditopic Crown Ether Uranyl
 Salophen Receptors.
;
_journal_issue 3
_journal_name_full 'Inorganic chemistry'
_journal_page_first 1339
_journal_page_last 1346
_journal_paper_doi 10.1021/acs.inorgchem.5b02780
_journal_volume 55
_journal_year 2016
_chemical_formula_moiety 'C30 H32 Cl N2 O10 Rb U, 1.5(C2 H3 N)'
_chemical_formula_sum 'C33 H36.5 Cl N3.5 O10 Rb U'
_chemical_formula_weight 1001.10
_chemical_name_systematic
;
 ?
;
_space_group_crystal_system monoclinic
_space_group_IT_number 14
_space_group_name_Hall '-P 2yn'
_space_group_name_H-M_alt 'P 1 21/n 1'
_symmetry_space_group_name_Hall '-P 2yn'
_symmetry_space_group_name_H-M 'P 1 21/n 1'
_atom_sites_solution_hydrogens geom
_atom_sites_solution_primary direct
_audit_creation_date 2015-09-21
_audit_creation_method
;
Olex2 1.2
(compiled 2014.06.27 svn.r2953 for OlexSys, GUI svn.r4855)
;
_cell_angle_alpha 90
_cell_angle_beta 113.099(2)
_cell_angle_gamma 90
_cell_formula_units_Z 4
_cell_length_a 15.9380(3)
_cell_length_b 15.8870(2)
_cell_length_c 15.9668(3)
_cell_measurement_reflns_used 7772
_cell_measurement_temperature 173
_cell_measurement_theta_max 30.5457
_cell_measurement_theta_min 2.9095
_cell_volume 3718.78(12)
_computing_cell_refinement
;
CrysAlisPro, Agilent Technologies,
Version 1.171.36.21 (release 14-08-2012 CrysAlis171 .NET)
(compiled Sep 14 2012,17:21:16)
;
_computing_data_collection
;
CrysAlisPro, Agilent Technologies,
Version 1.171.36.21 (release 14-08-2012 CrysAlis171 .NET)
(compiled Sep 14 2012,17:21:16)
;
_computing_data_reduction
;
CrysAlisPro, Agilent Technologies,
Version 1.171.36.21 (release 14-08-2012 CrysAlis171 .NET)
(compiled Sep 14 2012,17:21:16)
;
_computing_molecular_graphics 'Olex2 (Dolomanov et al., 2009)'
_computing_publication_material 'Olex2 (Dolomanov et al., 2009)'
_computing_structure_refinement 'ShelXL (Sheldrick, 2008)'
_computing_structure_solution 'XS (Sheldrick, 2008)'
_diffrn_ambient_temperature 173
_diffrn_detector_area_resol_mean 16.0107
_diffrn_measured_fraction_theta_full 0.995
_diffrn_measured_fraction_theta_max 0.995
_diffrn_measurement_details
;
  1 omega  -70.00  -25.00   1.0000   35.0000
omega____ theta____ kappa____ phi______ frames
    -      -21.5108  111.0000  171.9689 45

  2 omega   -1.00   85.00   1.0000   35.0000
omega____ theta____ kappa____ phi______ frames
    -       22.2921   77.0000   90.0000 86

  3 omega    3.00   90.00   1.0000   35.0000
omega____ theta____ kappa____ phi______ frames
    -       22.2921   57.0000 -150.0000 87
;
_diffrn_measurement_device_type 'SuperNova, Single source at offset), Eos'
_diffrn_measurement_method '\w scans'
_diffrn_orient_matrix_UB_11 0.0223157000
_diffrn_orient_matrix_UB_12 -0.0010468000
_diffrn_orient_matrix_UB_13 -0.0306348000
_diffrn_orient_matrix_UB_21 -0.0397111000
_diffrn_orient_matrix_UB_22 -0.0175629000
_diffrn_orient_matrix_UB_23 -0.0340067000
_diffrn_orient_matrix_UB_31 -0.0164202000
_diffrn_orient_matrix_UB_32 0.0410365000
_diffrn_orient_matrix_UB_33 -0.0153304000
_diffrn_radiation_monochromator mirror
_diffrn_radiation_type MoK\a
_diffrn_radiation_wavelength 0.71073
_diffrn_reflns_av_R_equivalents 0.0264
_diffrn_reflns_av_unetI/netI 0.0460
_diffrn_reflns_laue_measured_fraction_full 0.970
_diffrn_reflns_laue_measured_fraction_max 0.995
_diffrn_reflns_limit_h_max 22
_diffrn_reflns_limit_h_min -19
_diffrn_reflns_limit_k_max 22
_diffrn_reflns_limit_k_min -21
_diffrn_reflns_limit_l_max 21
_diffrn_reflns_limit_l_min -22
_diffrn_reflns_number 18725
_diffrn_reflns_point_group_measured_fraction_full 0.970
_diffrn_reflns_point_group_measured_fraction_max 0.995
_diffrn_reflns_theta_full 25.242
_diffrn_reflns_theta_max 25.000
_diffrn_reflns_theta_min 2.915
_diffrn_source 'SuperNova (Mo) X-ray Source'
_exptl_absorpt_coefficient_mu 5.795
_exptl_absorpt_correction_T_max 0.881
_exptl_absorpt_correction_T_min 0.730
_exptl_absorpt_correction_type analytical
_exptl_absorpt_process_details
;
CrysAlisPro, Agilent Technologies,
Version 1.171.36.21 (release 14-08-2012 CrysAlis171 .NET)
(compiled Sep 14 2012,17:21:16)
Analytical numeric absorption correction using a multifaceted crystal
            model based on expressions derived by R.C. Clark & J.S. Reid.
(Clark, R. C. & Reid, J. S. (1995). Acta Cryst. A51, 887-897)
;
_exptl_crystal_colour 'dark red'
_exptl_crystal_colour_modifier dark
_exptl_crystal_colour_primary red
_exptl_crystal_density_diffrn 1.788
_exptl_crystal_description block
_exptl_crystal_F_000 1940
_exptl_crystal_recrystallization_method 'Diffusion of EtOAc into ACN/MeoH/DMSO'
_exptl_crystal_size_max 0.2579
_exptl_crystal_size_mid 0.2468
_exptl_crystal_size_min 0.1106
_refine_diff_density_max 1.290
_refine_diff_density_min -0.710
_refine_diff_density_rms 0.108
_refine_ls_extinction_method none
_refine_ls_goodness_of_fit_ref 1.021
_refine_ls_hydrogen_treatment constr
_refine_ls_matrix_type full
_refine_ls_number_parameters 450
_refine_ls_number_reflns 6507
_refine_ls_number_restraints 4
_refine_ls_restrained_S_all 1.023
_refine_ls_R_factor_all 0.0355
_refine_ls_R_factor_gt 0.0282
_refine_ls_shift/su_max 0.003
_refine_ls_shift/su_mean 0.000
_refine_ls_structure_factor_coef Fsqd
_refine_ls_weighting_details 'w=1/[\s^2^(Fo^2^)+(0.0373P)^2^+5.9687P] where P=(Fo^2^+2Fc^2^)/3'
_refine_ls_weighting_scheme calc
_refine_ls_wR_factor_gt 0.0703
_refine_ls_wR_factor_ref 0.0744
_reflns_Friedel_coverage 0.000
_reflns_number_gt 5703
_reflns_number_total 6507
_reflns_threshold_expression 'I > 2\s(I)'
_cod_data_source_file ic5b02780_si_018.cif
_cod_data_source_block R2_RbCl
_cod_original_cell_volume 3718.77(13)
_cod_original_formula_sum 'C33 H36.50 Cl N3.50 O10 Rb U'
_cod_database_code 4344665
_shelxl_version_number 2013-4
_chemical_oxdiff_formula 'C30 H32 N2 O10 Rb1 Cl1'
_shelx_space_group_comment
;
The symmetry employed for this shelxl refinement is uniquely defined
by the following loop, which should always be used as a source of
symmetry information in preference to the above space-group names.
They are only intended as comments.
;
_reflns_odcompleteness_completeness 99.10
_reflns_odcompleteness_iscentric 1
_reflns_odcompleteness_theta 28.22
_olex2_refinement_description
;
1. Fixed Uiso
 At 1.2 times of:
  All C(H) groups, All C(H,H) groups
 At 1.5 times of:
  All C(H,H,H) groups
2. Restrained distances
 N4-C33
 1.13 with sigma of 0.01
 C34-C33
 1.43 with sigma of 0.01
 N4-C34
 2.57 with sigma of 0.01
 H32C-H34A
 2.1 with sigma of 0.02
3. Uiso/Uaniso restraints and constraints
Uanis(C33) = Uanis(N4)
Uanis(C33) = Uanis(C34)
4. Others
 Fixed Sof: N4(0.5) C33(0.5) C34(0.5) H34A(0.5) H34B(0.5) H34C(0.5)
5.a Secondary CH2 refined with riding coordinates:
 C21(H21A,H21B), C22(H22A,H22B), C23(H23A,H23B), C24(H24A,H24B), C25(H25A,
 H25B), C26(H26A,H26B), C27(H27A,H27B), C28(H28A,H28B), C29(H29A,H29B),
 C30(H30A,H30B)
5.b Aromatic/amide H refined with riding coordinates:
 C1(H1), C3(H3), C4(H4), C5(H5), C6(H6), C8(H8), C11(H11), C12(H12), C13(H13),
 C14(H14), C17(H17), C20(H20)
5.c Idealised Me refined as rotating group:
 C34(H34A,H34B,H34C), C32(H32A,H32B,H32C)
;
_olex2_submission_special_instructions 'No special instructions were received'

loop_
_space_group_symop_operation_xyz
'x, y, z'
'-x+1/2, y+1/2, -z+1/2'
'-x, -y, -z'
'x-1/2, -y-1/2, z-1/2'

loop_
_atom_site_label
_atom_site_type_symbol
_atom_site_fract_x
_atom_site_fract_y
_atom_site_fract_z
_atom_site_U_iso_or_equiv
_atom_site_adp_type
_atom_site_occupancy
_atom_site_site_symmetry_order
_atom_site_calc_flag
_atom_site_refinement_flags_posn
_atom_site_refinement_flags_occupancy
U1 U 0.52160(2) 0.70626(2) 0.18590(2) 0.02035(7) Uani 1 1 d . .
Rb1 Rb 0.86459(4) 0.27784(4) 0.50503(4) 0.04390(15) Uani 1 1 d . .
Cl1 Cl 0.44675(8) 0.78593(8) 0.02130(8) 0.0349(3) Uani 1 1 d . .
O1 O 0.4863(2) 0.78858(19) 0.2408(2) 0.0308(8) Uani 1 1 d . .
O2 O 0.5599(2) 0.62170(19) 0.1367(2) 0.0299(7) Uani 1 1 d . .
O3 O 0.6412(2) 0.78525(18) 0.1873(2) 0.0270(7) Uani 1 1 d . .
O4 O 0.3784(2) 0.6525(2) 0.1354(2) 0.0292(7) Uani 1 1 d . .
O5 O 0.8293(2) 0.4585(2) 0.5394(2) 0.0374(8) Uani 1 1 d . .
O6 O 0.9945(2) 0.3856(3) 0.6503(3) 0.0511(11) Uani 1 1 d . .
O7 O 0.9978(3) 0.2142(3) 0.6931(3) 0.0557(12) Uani 1 1 d . .
O8 O 0.8512(3) 0.1124(3) 0.5733(3) 0.0603(12) Uani 1 1 d . .
O9 O 0.6861(3) 0.1931(2) 0.4565(3) 0.0537(11) Uani 1 1 d . .
O10 O 0.6842(2) 0.36684(19) 0.4837(2) 0.0321(8) Uani 1 1 d . .
N1 N 0.6597(2) 0.6884(2) 0.3380(3) 0.0229(8) Uani 1 1 d . .
N2 N 0.5048(2) 0.6031(2) 0.3030(2) 0.0223(8) Uani 1 1 d . .
C1 C 0.7181(3) 0.7467(3) 0.3784(3) 0.0251(10) Uani 1 1 d . .
H1 H 0.7573 0.7361 0.4383 0.030 Uiso 1 1 calc R .
C2 C 0.7290(3) 0.8259(3) 0.3409(3) 0.0240(10) Uani 1 1 d . .
C3 C 0.7871(3) 0.8864(3) 0.4003(3) 0.0308(11) Uani 1 1 d . .
H3 H 0.8130 0.8750 0.4624 0.037 Uiso 1 1 calc R .
C4 C 0.8061(3) 0.9606(3) 0.3697(4) 0.0351(12) Uani 1 1 d . .
H4 H 0.8447 0.9995 0.4100 0.042 Uiso 1 1 calc R .
C5 C 0.7666(3) 0.9774(3) 0.2762(4) 0.0349(12) Uani 1 1 d . .
H5 H 0.7782 1.0286 0.2545 0.042 Uiso 1 1 calc R .
C6 C 0.7112(3) 0.9200(3) 0.2161(4) 0.0305(11) Uani 1 1 d . .
H6 H 0.6863 0.9326 0.1543 0.037 Uiso 1 1 calc R .
C7 C 0.6913(3) 0.8420(3) 0.2461(3) 0.0246(10) Uani 1 1 d . .
C8 C 0.4318(3) 0.5892(3) 0.3173(3) 0.0256(10) Uani 1 1 d . .
H8 H 0.4378 0.5568 0.3679 0.031 Uiso 1 1 calc R .
C9 C 0.3415(3) 0.6195(3) 0.2621(3) 0.0258(10) Uani 1 1 d . .
C10 C 0.3189(3) 0.6495(3) 0.1725(3) 0.0288(11) Uani 1 1 d . .
C11 C 0.2283(3) 0.6751(4) 0.1238(4) 0.0472(15) Uani 1 1 d . .
H11 H 0.2107 0.6931 0.0639 0.057 Uiso 1 1 calc R .
C12 C 0.1648(4) 0.6740(4) 0.1627(5) 0.0578(18) Uani 1 1 d . .
H12 H 0.1059 0.6929 0.1291 0.069 Uiso 1 1 calc R .
C13 C 0.1871(4) 0.6454(4) 0.2506(4) 0.0503(16) Uani 1 1 d . .
H13 H 0.1441 0.6458 0.2766 0.060 Uiso 1 1 calc R .
C14 C 0.2745(3) 0.6162(3) 0.2989(4) 0.0393(12) Uani 1 1 d . .
H14 H 0.2894 0.5939 0.3568 0.047 Uiso 1 1 calc R .
C15 C 0.6669(3) 0.6090(3) 0.3818(3) 0.0238(10) Uani 1 1 d . .
C16 C 0.5870(3) 0.5636(3) 0.3616(3) 0.0234(10) Uani 1 1 d . .
C17 C 0.5902(3) 0.4823(3) 0.3952(3) 0.0258(10) Uani 1 1 d . .
H17 H 0.5367 0.4511 0.3792 0.031 Uiso 1 1 calc R .
C18 C 0.6719(3) 0.4478(3) 0.4521(3) 0.0251(10) Uani 1 1 d . .
C19 C 0.7526(3) 0.4962(3) 0.4780(3) 0.0269(10) Uani 1 1 d . .
C20 C 0.7499(3) 0.5755(3) 0.4415(3) 0.0269(10) Uani 1 1 d . .
H20 H 0.8033 0.6065 0.4566 0.032 Uiso 1 1 calc R .
C21 C 0.9119(3) 0.5074(4) 0.5720(4) 0.0458(15) Uani 1 1 d . .
H21A H 0.8984 0.5656 0.5803 0.055 Uiso 1 1 calc R .
H21B H 0.9402 0.5058 0.5281 0.055 Uiso 1 1 calc R .
C22 C 0.9755(4) 0.4710(4) 0.6611(4) 0.0540(16) Uani 1 1 d . .
H22A H 1.0319 0.5028 0.6837 0.065 Uiso 1 1 calc R .
H22B H 0.9480 0.4752 0.7054 0.065 Uiso 1 1 calc R .
C23 C 1.0600(4) 0.3501(5) 0.7312(4) 0.0577(18) Uani 1 1 d . .
H23A H 1.0372 0.3517 0.7793 0.069 Uiso 1 1 calc R .
H23B H 1.1160 0.3825 0.7508 0.069 Uiso 1 1 calc R .
C24 C 1.0783(4) 0.2625(5) 0.7139(4) 0.063(2) Uani 1 1 d . .
H24A H 1.0976 0.2604 0.6634 0.075 Uiso 1 1 calc R .
H24B H 1.1269 0.2396 0.7673 0.075 Uiso 1 1 calc R .
C25 C 1.0079(5) 0.1283(5) 0.6698(5) 0.066(2) Uani 1 1 d . .
H25A H 1.0585 0.1021 0.7189 0.079 Uiso 1 1 calc R .
H25B H 1.0207 0.1268 0.6152 0.079 Uiso 1 1 calc R .
C26 C 0.9229(5) 0.0823(4) 0.6544(5) 0.069(2) Uani 1 1 d . .
H26A H 0.9322 0.0226 0.6485 0.083 Uiso 1 1 calc R .
H26B H 0.9061 0.0901 0.7060 0.083 Uiso 1 1 calc R .
C27 C 0.7649(5) 0.0777(4) 0.5599(5) 0.069(2) Uani 1 1 d . .
H27A H 0.7455 0.0977 0.6069 0.083 Uiso 1 1 calc R .
H27B H 0.7689 0.0168 0.5635 0.083 Uiso 1 1 calc R .
C28 C 0.6968(5) 0.1041(4) 0.4675(5) 0.079(2) Uani 1 1 d . .
H28A H 0.7161 0.0821 0.4212 0.095 Uiso 1 1 calc R .
H28B H 0.6381 0.0792 0.4577 0.095 Uiso 1 1 calc R .
C29 C 0.6338(4) 0.2307(3) 0.5009(4) 0.0458(14) Uani 1 1 d . .
H29A H 0.6703 0.2360 0.5656 0.055 Uiso 1 1 calc R .
H29B H 0.5811 0.1960 0.4931 0.055 Uiso 1 1 calc R .
C30 C 0.6035(3) 0.3157(3) 0.4601(4) 0.0345(12) Uani 1 1 d . .
H30A H 0.5724 0.3114 0.3945 0.041 Uiso 1 1 calc R .
H30B H 0.5619 0.3405 0.4842 0.041 Uiso 1 1 calc R .
N4 N 1.0637(10) 0.6000(10) 0.9202(10) 0.101(3) Uani 0.5 1 d D P
C33 C 1.0020(11) 0.5598(12) 0.9082(12) 0.101(3) Uani 0.5 1 d D P
C34 C 0.9155(10) 0.5235(11) 0.8875(12) 0.101(3) Uani 0.5 1 d D P
H34A H 0.8694 0.5661 0.8641 0.151 Uiso 0.5 1 calc DGR P
H34B H 0.9130 0.4996 0.9417 0.151 Uiso 0.5 1 calc GR P
H34C H 0.9052 0.4802 0.8427 0.151 Uiso 0.5 1 calc GR P
N3 N 0.6129(4) 0.6034(3) 0.5989(5) 0.078(2) Uani 1 1 d . .
C31 C 0.6873(5) 0.6123(4) 0.6413(5) 0.0603(18) Uani 1 1 d . .
C32 C 0.7831(5) 0.6220(5) 0.6983(7) 0.095(3) Uani 1 1 d . .
H32A H 0.7898 0.6589 0.7481 0.143 Uiso 1 1 calc GR .
H32B H 0.8142 0.6456 0.6630 0.143 Uiso 1 1 calc GR .
H32C H 0.8089 0.5681 0.7216 0.143 Uiso 1 1 calc DGR .

loop_
_atom_site_aniso_label
_atom_site_aniso_U_11
_atom_site_aniso_U_22
_atom_site_aniso_U_33
_atom_site_aniso_U_23
_atom_site_aniso_U_13
_atom_site_aniso_U_12
U1 0.01686(9) 0.02133(10) 0.02090(10) 0.00018(7) 0.00529(7) 0.00180(6)
Rb1 0.0333(3) 0.0605(3) 0.0407(3) 0.0222(3) 0.0175(2) 0.0177(2)
Cl1 0.0226(6) 0.0465(7) 0.0309(6) 0.0132(6) 0.0056(5) 0.0069(5)
O1 0.0287(18) 0.0310(18) 0.0324(19) -0.0045(15) 0.0118(16) 0.0047(14)
O2 0.0262(16) 0.0290(17) 0.0319(18) -0.0037(15) 0.0086(15) 0.0043(14)
O3 0.0241(16) 0.0312(17) 0.0248(17) 0.0012(15) 0.0085(14) -0.0059(13)
O4 0.0197(16) 0.0407(19) 0.0250(17) 0.0005(15) 0.0065(14) -0.0034(14)
O5 0.0196(16) 0.0404(19) 0.042(2) 0.0182(18) 0.0014(15) 0.0048(14)
O6 0.036(2) 0.078(3) 0.031(2) 0.011(2) 0.0048(17) 0.025(2)
O7 0.047(3) 0.076(3) 0.047(3) 0.023(2) 0.022(2) 0.034(2)
O8 0.074(3) 0.055(3) 0.048(2) 0.022(2) 0.019(2) 0.031(2)
O9 0.058(3) 0.040(2) 0.055(3) 0.003(2) 0.014(2) 0.0218(19)
O10 0.0255(17) 0.0285(17) 0.0370(19) 0.0126(16) 0.0067(15) 0.0021(14)
N1 0.0221(19) 0.0238(19) 0.022(2) 0.0039(17) 0.0080(17) 0.0000(15)
N2 0.0170(18) 0.0231(19) 0.0228(19) -0.0006(16) 0.0036(16) -0.0004(15)
C1 0.019(2) 0.030(2) 0.024(2) 0.001(2) 0.006(2) 0.0017(19)
C2 0.018(2) 0.024(2) 0.030(3) -0.001(2) 0.009(2) 0.0003(18)
C3 0.023(2) 0.035(3) 0.034(3) -0.002(2) 0.010(2) -0.002(2)
C4 0.030(3) 0.029(3) 0.045(3) -0.008(2) 0.013(2) -0.007(2)
C5 0.034(3) 0.025(2) 0.050(3) 0.004(2) 0.021(3) -0.003(2)
C6 0.027(2) 0.030(2) 0.035(3) 0.008(2) 0.013(2) 0.000(2)
C7 0.017(2) 0.025(2) 0.032(3) 0.004(2) 0.009(2) -0.0001(18)
C8 0.027(2) 0.025(2) 0.022(2) 0.000(2) 0.008(2) -0.0007(19)
C9 0.021(2) 0.027(2) 0.029(2) 0.002(2) 0.008(2) -0.0006(19)
C10 0.023(2) 0.030(2) 0.033(3) 0.002(2) 0.009(2) -0.0017(19)
C11 0.026(3) 0.064(4) 0.045(3) 0.024(3) 0.007(3) 0.006(3)
C12 0.022(3) 0.076(4) 0.074(5) 0.030(4) 0.017(3) 0.012(3)
C13 0.027(3) 0.069(4) 0.063(4) 0.018(3) 0.026(3) 0.009(3)
C14 0.034(3) 0.048(3) 0.040(3) 0.000(3) 0.020(2) -0.003(2)
C15 0.024(2) 0.024(2) 0.022(2) 0.002(2) 0.0078(19) -0.0001(18)
C16 0.021(2) 0.025(2) 0.023(2) 0.002(2) 0.0062(19) 0.0016(18)
C17 0.018(2) 0.029(2) 0.029(3) 0.001(2) 0.008(2) -0.0033(18)
C18 0.027(2) 0.025(2) 0.025(2) 0.004(2) 0.011(2) 0.0000(19)
C19 0.021(2) 0.033(2) 0.024(2) 0.005(2) 0.007(2) 0.0038(19)
C20 0.021(2) 0.030(2) 0.026(2) -0.001(2) 0.006(2) -0.0028(19)
C21 0.021(3) 0.062(4) 0.044(3) 0.021(3) 0.002(2) -0.003(2)
C22 0.030(3) 0.072(4) 0.047(4) 0.018(3) 0.001(3) -0.005(3)
C23 0.032(3) 0.095(5) 0.036(3) 0.027(4) 0.003(3) 0.021(3)
C24 0.037(3) 0.105(6) 0.043(4) 0.032(4) 0.013(3) 0.038(4)
C25 0.069(5) 0.083(5) 0.047(4) 0.023(4) 0.024(4) 0.047(4)
C26 0.087(5) 0.064(4) 0.047(4) 0.024(4) 0.015(4) 0.039(4)
C27 0.086(5) 0.042(4) 0.072(5) 0.012(4) 0.022(4) 0.017(4)
C28 0.082(5) 0.046(4) 0.081(5) -0.006(4) 0.003(4) 0.027(4)
C29 0.046(3) 0.030(3) 0.060(4) 0.011(3) 0.018(3) 0.001(2)
C30 0.031(3) 0.028(2) 0.044(3) 0.003(2) 0.015(2) -0.001(2)
N4 0.106(9) 0.113(9) 0.075(6) 0.033(6) 0.026(7) 0.010(6)
C33 0.106(9) 0.113(9) 0.075(6) 0.033(6) 0.026(7) 0.010(6)
C34 0.106(9) 0.113(9) 0.075(6) 0.033(6) 0.026(7) 0.010(6)
N3 0.048(3) 0.057(3) 0.133(6) -0.010(4) 0.040(4) -0.012(3)
C31 0.057(4) 0.043(3) 0.093(5) -0.008(4) 0.043(4) -0.009(3)
C32 0.051(4) 0.084(5) 0.129(8) -0.004(6) 0.012(5) -0.001(4)

loop_
_atom_type_symbol
_atom_type_description
_atom_type_scat_dispersion_real
_atom_type_scat_dispersion_imag
_atom_type_scat_source
C C 0.0033 0.0016 'International Tables Vol C Tables 4.2.6.8 and 6.1.1.4'
H H 0.0000 0.0000 'International Tables Vol C Tables 4.2.6.8 and 6.1.1.4'
Cl Cl 0.1484 0.1585 'International Tables Vol C Tables 4.2.6.8 and 6.1.1.4'
N N 0.0061 0.0033 'International Tables Vol C Tables 4.2.6.8 and 6.1.1.4'
O O 0.0106 0.0060 'International Tables Vol C Tables 4.2.6.8 and 6.1.1.4'
Rb Rb -0.9393 2.9676 'International Tables Vol C Tables 4.2.6.8 and 6.1.1.4'
U U -9.6767 9.6646 'International Tables Vol C Tables 4.2.6.8 and 6.1.1.4'

loop_
_exptl_crystal_face_index_h
_exptl_crystal_face_index_k
_exptl_crystal_face_index_l
_exptl_crystal_face_perp_dist
_exptl_oxdiff_crystal_face_indexfrac_h
_exptl_oxdiff_crystal_face_indexfrac_k
_exptl_oxdiff_crystal_face_indexfrac_l
_exptl_oxdiff_crystal_face_x
_exptl_oxdiff_crystal_face_y
_exptl_oxdiff_crystal_face_z
0 22 -1 0.0861 -0.0000 22.0000 -1.0000 0.0076 -0.3524 0.9181
15 1 9 0.1126 15.0000 1.0000 9.0000 0.0580 -0.9193 -0.3432
-8 -18 -6 0.0874 -8.0000 -18.0000 -6.0000 0.0241 0.8379 -0.5153
-15 6 20 0.0350 -15.0000 6.0000 20.0000 -0.9537 -0.1898 0.1859
15 -3 -21 0.0575 15.0000 -3.0000 -21.0000 0.9812 0.1712 -0.0475
-15 6 -9 0.1587 -15.0000 6.0000 -9.0000 -0.0653 0.7963 0.6305
11 -19 -8 0.1406 11.0000 -19.0000 -8.0000 0.5104 0.1689 -0.8377
-3 -17 14 0.1372 -3.0000 -17.0000 14.0000 -0.4780 -0.0584 -0.8630
-14 -1 -11 0.1345 -14.0000 -1.0000 -11.0000 0.0256 0.9476 0.3575
-1 19 -11 0.1275 -1.0000 19.0000 -11.0000 0.2948 0.0801 0.9647

loop_
_geom_angle_atom_site_label_1
_geom_angle_atom_site_label_2
_geom_angle_atom_site_label_3
_geom_angle
_geom_angle_site_symmetry_1
_geom_angle_site_symmetry_3
Cl1 U1 Rb1 48.50(3) . 2_655
O1 U1 Rb1 117.39(11) . 2_655
O1 U1 Cl1 91.72(11) . .
O1 U1 O3 90.87(13) . .
O1 U1 O4 89.04(13) . .
O1 U1 N1 86.30(14) . .
O1 U1 N2 88.11(13) . .
O2 U1 Rb1 64.59(11) . 2_655
O2 U1 Cl1 91.21(11) . .
O2 U1 O1 177.05(15) . .
O2 U1 O3 89.43(13) . .
O2 U1 O4 91.73(13) . .
O2 U1 N1 91.07(13) . .
O2 U1 N2 89.51(13) . .
O3 U1 Rb1 43.19(8) . 2_655
O3 U1 Cl1 78.58(8) . .
O3 U1 N1 69.40(11) . .
O3 U1 N2 131.95(11) . .
O4 U1 Rb1 119.77(8) . 2_655
O4 U1 Cl1 80.41(8) . .
O4 U1 O3 158.98(11) . .
O4 U1 N1 131.53(11) . .
O4 U1 N2 69.06(11) . .
N1 U1 Rb1 104.90(8) . 2_655
N1 U1 Cl1 147.87(8) . .
N1 U1 N2 62.59(11) . .
N2 U1 Rb1 151.84(8) . 2_655
N2 U1 Cl1 149.47(8) . .
Cl1 Rb1 C24 62.85(10) 2_645 .
Cl1 Rb1 C25 76.34(12) 2_645 .
Cl1 Rb1 C28 131.41(12) 2_645 .
Cl1 Rb1 C29 167.87(10) 2_645 .
O3 Rb1 Cl1 61.48(6) 2_645 2_645
O3 Rb1 O7 137.03(10) 2_645 .
O3 Rb1 O10 102.25(8) 2_645 .
O3 Rb1 C24 124.19(12) 2_645 .
O3 Rb1 C25 121.40(12) 2_645 .
O3 Rb1 C28 97.52(15) 2_645 .
O3 Rb1 C29 110.59(12) 2_645 .
O5 Rb1 Cl1 103.76(7) . 2_645
O5 Rb1 O3 102.30(9) . 2_645
O5 Rb1 O7 103.93(11) . .
O5 Rb1 O10 49.82(8) . .
O5 Rb1 C24 94.01(13) . .
O5 Rb1 C25 127.06(14) . .
O5 Rb1 C28 124.12(13) . .
O5 Rb1 C29 86.61(10) . .
O6 Rb1 Cl1 71.12(8) . 2_645
O6 Rb1 O3 120.15(10) . 2_645
O6 Rb1 O5 55.43(10) . .
O6 Rb1 O7 55.02(12) . .
O6 Rb1 O10 98.93(9) . .
O6 Rb1 C24 39.30(14) . .
O6 Rb1 C25 76.25(15) . .
O6 Rb1 C28 142.09(15) . .
O6 Rb1 C29 120.64(12) . .
O7 Rb1 Cl1 79.49(8) . 2_645
O7 Rb1 O10 120.68(10) . .
O7 Rb1 C24 21.53(13) . .
O7 Rb1 C25 23.14(14) . .
O7 Rb1 C28 95.20(14) . .
O7 Rb1 C29 104.40(13) . .
O8 Rb1 Cl1 107.39(9) . 2_645
O8 Rb1 O3 116.09(10) . 2_645
O8 Rb1 O5 138.72(11) . .
O8 Rb1 O6 111.21(12) . .
O8 Rb1 O7 57.27(13) . .
O8 Rb1 O9 58.61(12) . .
O8 Rb1 O10 104.73(11) . .
O8 Rb1 C24 77.24(15) . .
O8 Rb1 C25 41.03(16) . .
O8 Rb1 C28 39.74(14) . .
O8 Rb1 C29 66.76(12) . .
O9 Rb1 Cl1 147.13(8) . 2_645
O9 Rb1 O3 96.22(11) . 2_645
O9 Rb1 O5 104.55(9) . .
O9 Rb1 O6 140.29(11) . .
O9 Rb1 O7 109.20(12) . .
O9 Rb1 O10 54.86(9) . .
O9 Rb1 C24 130.65(14) . .
O9 Rb1 C25 99.18(15) . .
O9 Rb1 C28 20.92(12) . .
O9 Rb1 C29 20.73(12) . .
O10 Rb1 Cl1 147.82(6) . 2_645
O10 Rb1 C24 127.68(12) . .
O10 Rb1 C25 132.36(12) . .
O10 Rb1 C28 75.16(12) . .
O10 Rb1 C29 39.08(10) . .
C24 Rb1 C28 116.26(16) . .
C24 Rb1 C29 123.49(14) . .
C25 Rb1 C24 37.85(18) . .
C25 Rb1 C28 80.75(17) . .
C25 Rb1 C29 102.61(15) . .
C28 Rb1 C29 37.58(14) . .
U1 Cl1 Rb1 91.70(3) . 2_655
U1 O3 Rb1 106.00(11) . 2_655
C7 O3 U1 130.9(3) . .
C7 O3 Rb1 121.0(3) . 2_655
C10 O4 U1 131.5(3) . .
C19 O5 Rb1 117.7(3) . .
C19 O5 C21 117.1(4) . .
C21 O5 Rb1 111.7(3) . .
C22 O6 Rb1 122.0(3) . .
C22 O6 C23 112.7(5) . .
C23 O6 Rb1 121.3(4) . .
C24 O7 Rb1 105.3(3) . .
C24 O7 C25 113.0(5) . .
C25 O7 Rb1 99.4(3) . .
C26 O8 Rb1 119.7(4) . .
C27 O8 Rb1 120.5(3) . .
C27 O8 C26 113.0(5) . .
C28 O9 Rb1 111.2(4) . .
C29 O9 Rb1 111.7(3) . .
C29 O9 C28 114.9(5) . .
C18 O10 Rb1 117.5(3) . .
C18 O10 C30 116.8(3) . .
C30 O10 Rb1 117.8(3) . .
C1 N1 U1 125.0(3) . .
C1 N1 C15 119.1(4) . .
C15 N1 U1 115.7(3) . .
C8 N2 U1 126.5(3) . .
C8 N2 C16 118.0(4) . .
C16 N2 U1 115.2(3) . .
N1 C1 C2 127.0(4) . .
C3 C2 C1 118.2(4) . .
C3 C2 C7 119.2(4) . .
C7 C2 C1 122.4(4) . .
C4 C3 C2 122.0(5) . .
C3 C4 C5 118.7(5) . .
C6 C5 C4 121.2(5) . .
C5 C6 C7 121.2(5) . .
O3 C7 C2 121.4(4) . .
O3 C7 C6 120.8(4) . .
C6 C7 C2 117.7(4) . .
N2 C8 C9 125.9(4) . .
C10 C9 C8 121.9(4) . .
C14 C9 C8 118.0(4) . .
C14 C9 C10 120.1(4) . .
O4 C10 C9 122.1(4) . .
O4 C10 C11 120.8(5) . .
C11 C10 C9 117.2(4) . .
C12 C11 C10 121.6(5) . .
C11 C12 C13 121.3(5) . .
C14 C13 C12 118.6(5) . .
C13 C14 C9 121.2(5) . .
C16 C15 N1 117.2(4) . .
C16 C15 C20 119.9(4) . .
C20 C15 N1 122.9(4) . .
C15 C16 N2 116.6(4) . .
C15 C16 C17 120.1(4) . .
C17 C16 N2 123.2(4) . .
C18 C17 C16 120.4(4) . .
O10 C18 C17 125.4(4) . .
O10 C18 C19 115.0(4) . .
C17 C18 C19 119.6(4) . .
O5 C19 C18 115.2(4) . .
O5 C19 C20 124.9(4) . .
C20 C19 C18 119.9(4) . .
C19 C20 C15 119.9(4) . .
O5 C21 C22 108.4(4) . .
O6 C22 C21 110.6(5) . .
O6 C23 C24 109.5(5) . .
O7 C24 Rb1 53.1(3) . .
O7 C24 C23 109.2(5) . .
C23 C24 Rb1 85.8(3) . .
O7 C25 Rb1 57.5(3) . .
O7 C25 C26 109.0(5) . .
C26 C25 Rb1 85.8(3) . .
O8 C26 C25 109.9(6) . .
O8 C27 C28 108.9(6) . .
O9 C28 Rb1 47.9(3) . .
O9 C28 C27 113.6(6) . .
C27 C28 Rb1 81.5(4) . .
O9 C29 Rb1 47.6(3) . .
O9 C29 C30 108.4(5) . .
C30 C29 Rb1 88.5(3) . .
O10 C30 C29 107.0(4) . .
N4 C33 C34 169(2) . .
N3 C31 C32 178.2(9) . .

loop_
_geom_bond_atom_site_label_1
_geom_bond_atom_site_label_2
_geom_bond_distance
_geom_bond_site_symmetry_2
U1 Rb1 4.2680(6) 2_655
U1 Cl1 2.7335(12) .
U1 O1 1.784(3) .
U1 O2 1.780(3) .
U1 O3 2.274(3) .
U1 O4 2.268(3) .
U1 N1 2.575(4) .
U1 N2 2.578(4) .
Rb1 Cl1 3.1979(13) 2_645
Rb1 O3 3.039(3) 2_645
Rb1 O5 3.016(3) .
Rb1 O6 2.971(4) .
Rb1 O7 3.090(4) .
Rb1 O8 2.885(4) .
Rb1 O9 2.963(4) .
Rb1 O10 3.101(3) .
Rb1 C24 3.724(6) .
Rb1 C25 3.615(6) .
Rb1 C28 3.725(8) .
Rb1 C29 3.730(6) .
Cl1 Rb1 3.1978(13) 2_655
O3 Rb1 3.039(3) 2_655
O3 C7 1.320(5) .
O4 C10 1.302(5) .
O5 C19 1.368(5) .
O5 C21 1.440(6) .
O6 C22 1.415(7) .
O6 C23 1.421(6) .
O7 C24 1.417(8) .
O7 C25 1.440(8) .
O8 C26 1.432(7) .
O8 C27 1.418(8) .
O9 C28 1.427(7) .
O9 C29 1.421(7) .
O10 C18 1.367(5) .
O10 C30 1.441(6) .
N1 C1 1.291(6) .
N1 C15 1.426(6) .
N2 C8 1.290(6) .
N2 C16 1.423(5) .
C1 C2 1.433(6) .
C2 C3 1.411(6) .
C2 C7 1.415(6) .
C3 C4 1.356(7) .
C4 C5 1.401(7) .
C5 C6 1.366(7) .
C6 C7 1.410(6) .
C8 C9 1.443(6) .
C9 C10 1.413(7) .
C9 C14 1.408(6) .
C10 C11 1.405(7) .
C11 C12 1.379(8) .
C12 C13 1.383(8) .
C13 C14 1.381(7) .
C15 C16 1.386(6) .
C15 C20 1.398(6) .
C16 C17 1.392(6) .
C17 C18 1.376(6) .
C18 C19 1.413(6) .
C19 C20 1.382(6) .
C21 C22 1.501(7) .
C23 C24 1.469(10) .
C25 C26 1.473(10) .
C27 C28 1.509(9) .
C29 C30 1.495(7) .
N4 C33 1.124(8) .
C33 C34 1.409(8) .
N3 C31 1.119(8) .
C31 C32 1.448(10) .

loop_
_geom_torsion_atom_site_label_1
_geom_torsion_atom_site_label_2
_geom_torsion_atom_site_label_3
_geom_torsion_atom_site_label_4
_geom_torsion
_geom_torsion_site_symmetry_1
U1 O3 C7 C2 48.5(6) .
U1 O3 C7 C6 -133.5(4) .
U1 O4 C10 C9 -50.1(6) .
U1 O4 C10 C11 130.9(4) .
U1 N1 C1 C2 -12.8(6) .
U1 N1 C15 C16 -24.7(5) .
U1 N1 C15 C20 154.0(4) .
U1 N2 C8 C9 9.5(6) .
U1 N2 C16 C15 30.0(5) .
U1 N2 C16 C17 -147.4(4) .
Rb1 O3 C7 C2 -150.5(3) 2_655
Rb1 O3 C7 C6 27.5(5) 2_655
Rb1 O5 C19 C18 46.1(5) .
Rb1 O5 C19 C20 -133.7(4) .
Rb1 O5 C21 C22 -61.8(5) .
Rb1 O6 C22 C21 -26.8(6) .
Rb1 O6 C23 C24 23.8(6) .
Rb1 O7 C24 C23 69.1(5) .
Rb1 O7 C25 C26 -71.9(5) .
Rb1 O8 C26 C25 -22.0(7) .
Rb1 O8 C27 C28 36.5(7) .
Rb1 O9 C28 C27 52.2(8) .
Rb1 O9 C29 C30 70.1(5) .
Rb1 O10 C18 C17 143.9(4) .
Rb1 O10 C18 C19 -32.8(5) .
Rb1 O10 C30 C29 31.2(5) .
Rb1 C25 C26 O8 15.1(5) .
Rb1 C29 C30 O10 -22.4(4) .
O4 C10 C11 C12 -178.6(6) .
O5 C19 C20 C15 -177.7(4) .
O5 C21 C22 O6 58.5(6) .
O6 C23 C24 Rb1 -16.0(4) .
O6 C23 C24 O7 -64.5(6) .
O7 C25 C26 O8 68.6(7) .
O8 C27 C28 Rb1 -23.7(4) .
O8 C27 C28 O9 -60.0(8) .
O9 C29 C30 O10 -66.4(6) .
O10 C18 C19 O5 -7.3(6) .
O10 C18 C19 C20 172.5(4) .
N1 C1 C2 C3 170.3(4) .
N1 C1 C2 C7 -16.2(7) .
N1 C15 C16 N2 -3.5(6) .
N1 C15 C16 C17 174.0(4) .
N1 C15 C20 C19 -176.7(4) .
N2 C8 C9 C10 17.1(7) .
N2 C8 C9 C14 -164.8(5) .
N2 C16 C17 C18 -179.7(4) .
C1 N1 C15 C16 151.4(4) .
C1 N1 C15 C20 -29.9(6) .
C1 C2 C3 C4 175.4(4) .
C1 C2 C7 O3 2.3(7) .
C1 C2 C7 C6 -175.8(4) .
C2 C3 C4 C5 0.2(7) .
C3 C2 C7 O3 175.8(4) .
C3 C2 C7 C6 -2.4(6) .
C3 C4 C5 C6 -1.3(7) .
C4 C5 C6 C7 0.6(7) .
C5 C6 C7 O3 -176.9(4) .
C5 C6 C7 C2 1.3(7) .
C7 C2 C3 C4 1.7(7) .
C8 N2 C16 C15 -145.1(4) .
C8 N2 C16 C17 37.5(6) .
C8 C9 C10 O4 -0.9(7) .
C8 C9 C10 C11 178.1(5) .
C8 C9 C14 C13 178.9(5) .
C9 C10 C11 C12 2.4(8) .
C10 C9 C14 C13 -3.0(8) .
C10 C11 C12 C13 -1.9(10) .
C11 C12 C13 C14 -1.1(10) .
C12 C13 C14 C9 3.5(9) .
C14 C9 C10 O4 -179.0(4) .
C14 C9 C10 C11 0.0(7) .
C15 N1 C1 C2 171.6(4) .
C15 C16 C17 C18 3.0(7) .
C16 N2 C8 C9 -176.0(4) .
C16 C15 C20 C19 2.0(7) .
C16 C17 C18 O10 -174.9(4) .
C16 C17 C18 C19 1.6(7) .
C17 C18 C19 O5 175.9(4) .
C17 C18 C19 C20 -4.4(7) .
C18 O10 C30 C29 179.4(4) .
C18 C19 C20 C15 2.6(7) .
C19 O5 C21 C22 158.2(5) .
C20 C15 C16 N2 177.7(4) .
C20 C15 C16 C17 -4.8(7) .
C21 O5 C19 C18 -176.3(4) .
C21 O5 C19 C20 3.9(7) .
C22 O6 C23 C24 -178.2(5) .
C23 O6 C22 C21 175.3(5) .
C24 O7 C25 Rb1 -111.2(4) .
C24 O7 C25 C26 176.9(5) .
C25 O7 C24 Rb1 107.5(5) .
C25 O7 C24 C23 176.5(5) .
C26 O8 C27 C28 -172.6(5) .
C27 O8 C26 C25 -173.1(6) .
C28 O9 C29 Rb1 127.9(5) .
C28 O9 C29 C30 -162.0(5) .
C29 O9 C28 Rb1 -128.1(5) .
C29 O9 C28 C27 -75.9(8) .
C30 O10 C18 C17 -4.5(7) .
C30 O10 C18 C19 178.9(4) .
